data_1576753
loop_
_publ_author_name
'Qi, Jun-Chao'
'Chen, Xiao-Gang'
'Wang, Zhen-Yu'
'Tang, Yuan-Yuan'
'Song, Xian-Jiang'
'Qin, Yan'
'Lv, Hui-Peng'
'Xiong, Ren-Gen'
'Liao, Wei-Qiang'

_publ_section_title
;
 Organic-inorganic perovskite ferroelectric catalytic selective alkyne
 coupling under ultrasound sonication.
;
_journal_issue 3
_journal_name_full 'Chemical science'
_journal_page_first 1792
_journal_page_last 1800
_journal_paper_doi 10.1039/d5sc07784b
_journal_volume 17
_journal_year 2026
_chemical_formula_moiety 'C16 H8 F2'
_chemical_formula_sum 'C16 H8 F2'
_chemical_formula_weight 238.239
_space_group_crystal_system monoclinic
_space_group_IT_number 14
_space_group_name_Hall '-P 2yn'
_space_group_name_H-M_alt 'P 1 21/n 1'
_symmetry_Int_Tables_number 14
_audit_creation_date 2025-10-07
_audit_creation_method
;
Olex2 1.5
(compiled 2025.07.13 svn.rb7424aed for OlexSys, GUI svn.r7314)
;
_audit_update_record
;
2025-10-07 deposited with the CCDC.	2025-11-18 downloaded from the CCDC.
;
_cell_angle_alpha 90
_cell_angle_beta 91.318(3)
_cell_angle_gamma 90
_cell_formula_units_Z 2
_cell_length_a 3.9352(1)
_cell_length_b 5.8927(2)
_cell_length_c 25.1923(8)
_cell_measurement_reflns_used 1917
_cell_measurement_temperature 353.00(10)
_cell_measurement_theta_max 72.0580
_cell_measurement_theta_min 3.5340
_cell_volume 584.03(3)
_computing_cell_refinement 'CrysAlisPro 1.171.43.129a (Rigaku OD, 2024)'
_computing_data_collection 'CrysAlisPro system (CCD 43.129a 64-bit (release 29-06-2024))'
_computing_data_reduction 'CrysAlisPro 1.171.43.129a (Rigaku OD, 2024)'
_computing_molecular_graphics 'Olex2 1.5 (Dolomanov et al., 2009)'
_computing_publication_material 'Olex2 1.5 (Dolomanov et al., 2009)'
_computing_structure_refinement 'olex2.refine 1.5 (Bourhis et al., 2015)'
_computing_structure_solution 'SHELXT 2018/2 (Sheldrick, 2018)'
_diffrn_ambient_environment air
_diffrn_ambient_temperature 353.00(10)
_diffrn_detector 'Hybrid Pixel Array Detector'
_diffrn_detector_area_resol_mean 10.0000
_diffrn_detector_type 'HyPix-Arc 150'
_diffrn_measured_fraction_theta_full 0.9811
_diffrn_measured_fraction_theta_max 0.9208
_diffrn_measurement_details
;
List of Runs (angles in degrees, time in seconds):

  # Type    Start    End  Width  t~exp~   \w     \q     \k     \f   Frames
#--------------------------------------------------------------------------
  1  \w    -36.00 -10.00   0.50    0.30    --  -50.99  66.00 150.00   52
  2  \w    -54.00 -29.00   0.50    0.30    --  -59.12  66.00 150.00   50
  3  \w    -52.00 -27.00   0.50    0.30    --  -77.09  66.00 150.00   50
  4  \w    -48.00 -23.00   0.50    0.30    --  -77.09  61.00  90.00   50
  5  \w    -47.00 -22.00   0.50    0.30    --  -77.09  61.00   0.00   50
  6  \w    -47.00 -22.00   0.50    0.30    --  -77.09  61.00 -30.00   50
  7  \w    -42.00  -3.00   0.50    0.30    --  -59.12  61.00 -60.00   78
  8  \w    -26.00  -1.00   0.50    0.30    --  -59.12  45.00 -60.00   50
  9  \w    -24.00   2.00   0.50    0.30    --  -59.12  45.00-120.00   52
 10  \w    -46.00 -21.00   0.50    0.30    --  -77.09  61.00-180.00   50
 11  \w   -120.00 -81.00   0.50    0.30    --  -77.09 -61.00 -90.00   78
 12  \w   -126.00 -85.00   0.50    0.30    --  -77.09 -66.00  16.00   82
 13  \w     42.00  67.00   0.50    0.30    --   86.57 -77.00  30.00   50
 14  \w     48.00  78.00   0.50    0.30    --   86.57 -77.00  90.00   60
 15  \w     44.00  69.00   0.50    0.30    --   93.57 -77.00  60.00   50
 16  \w     32.00  57.00   0.50    0.30    --   86.57 -66.00  16.00   50
 17  \w     47.00  77.00   0.50    0.30    --   93.57 -77.00   0.00   60
 18  \w     37.00  72.00   0.50    0.30    --   86.57 -77.00 -60.00   70
 19  \w     25.00  59.00   0.50    0.30    --   58.71 -66.00  16.00   68
 20  \w     -2.00  24.00   0.50    0.30    --   51.53 -66.00  16.00   52
 21  \w     -5.00  21.00   0.50    0.30    --   51.53 -45.00  90.00   52
 22  \w    108.00 134.00   0.50    0.30    --   93.57 111.00 150.00   52
 23  \w     93.00 127.00   0.50    0.30    --   86.57  66.00 150.00   68
 24  \w     95.00 120.00   0.50    0.30    --   93.57  66.00 150.00   50
 25  \w     92.00 129.00   0.50    0.30    --   93.57  61.00 120.00   74
 26  \w     88.00 140.00   0.50    0.30    --   86.57  61.00  90.00  104
 27  \w     83.00 145.00   0.50    0.30    --   86.57  45.00 -60.00  124
 28  \w    104.00 140.00   0.50    0.30    --   93.57  61.00-120.00   72
 29  \w    102.00 142.00   0.50    0.30    --   93.57  61.00-180.00   80
;
_diffrn_measurement_device 'four-circle diffractometer'
_diffrn_measurement_device_type 'XtaLAB Synergy R, DW system, HyPix-Arc 150'
_diffrn_measurement_method '\w scans'
_diffrn_orient_matrix_type 'CrysAlisPro convention (1999,Acta A55,543-557)'
_diffrn_orient_matrix_UB_11 0.2420028000
_diffrn_orient_matrix_UB_12 -0.0235107000
_diffrn_orient_matrix_UB_13 0.0486249000
_diffrn_orient_matrix_UB_21 0.1836117000
_diffrn_orient_matrix_UB_22 -0.1974907000
_diffrn_orient_matrix_UB_23 -0.0273164000
_diffrn_orient_matrix_UB_31 0.2472709000
_diffrn_orient_matrix_UB_32 0.1696264000
_diffrn_orient_matrix_UB_33 -0.0250971000
_diffrn_radiation_monochromator mirror
_diffrn_radiation_probe x-ray
_diffrn_radiation_type 'Cu K\a'
_diffrn_radiation_wavelength 1.54184
_diffrn_reflns_av_R_equivalents 0.0113
_diffrn_reflns_av_unetI/netI 0.0152
_diffrn_reflns_Laue_measured_fraction_full 0.9811
_diffrn_reflns_Laue_measured_fraction_max 0.9208
_diffrn_reflns_limit_h_max 4
_diffrn_reflns_limit_h_min -4
_diffrn_reflns_limit_k_max 6
_diffrn_reflns_limit_k_min -7
_diffrn_reflns_limit_l_max 31
_diffrn_reflns_limit_l_min -29
_diffrn_reflns_number 3204
_diffrn_reflns_point_group_measured_fraction_full 0.9811
_diffrn_reflns_point_group_measured_fraction_max 0.9208
_diffrn_reflns_theta_full 67.6840
_diffrn_reflns_theta_max 73.57
_diffrn_reflns_theta_min 3.51
_diffrn_source 'Rotating-anode X-ray tube'
_diffrn_source_type 'Rigaku (Cu) X-ray Source'
_exptl_absorpt_coefficient_mu 0.836
_exptl_absorpt_correction_T_max 1.00000
_exptl_absorpt_correction_T_min 0.30283
_exptl_absorpt_correction_type multi-scan
_exptl_absorpt_process_details
;
CrysAlisPro 1.171.43.129a (Rigaku Oxford Diffraction, 2024)
Empirical absorption correction using spherical harmonics,
implemented in SCALE3 ABSPACK scaling algorithm.
;
_exptl_crystal_colour colourless
_exptl_crystal_colour_primary colourless
_exptl_crystal_density_diffrn 1.355
_exptl_crystal_description plate
_exptl_crystal_F_000 244.917
_refine_diff_density_max 0.0894
_refine_diff_density_min -0.2194
_refine_diff_density_rms 0.0386
_refine_ls_d_res_high 0.8037
_refine_ls_d_res_low 12.5928
_refine_ls_goodness_of_fit_ref 1.1062
_refine_ls_hydrogen_treatment constr
_refine_ls_matrix_type full
_refine_ls_number_constraints 8
_refine_ls_number_parameters 82
_refine_ls_number_reflns 1081
_refine_ls_number_restraints 0
_refine_ls_restrained_S_all 1.1062
_refine_ls_R_factor_all 0.0491
_refine_ls_R_factor_gt 0.0441
_refine_ls_shift/su_max 0.0009
_refine_ls_shift/su_mean 0.0001
_refine_ls_structure_factor_coef Fsqd
_refine_ls_weighting_details 'w=1/[\s^2^(Fo^2^)+(0.0717P)^2^+0.0531P] where P=(Fo^2^+2Fc^2^)/3'
_refine_ls_weighting_scheme calc
_refine_ls_wR_factor_gt 0.1269
_refine_ls_wR_factor_ref 0.1317
_reflns_Friedel_coverage 0.0
_reflns_limit_h_max 4
_reflns_limit_h_min -4
_reflns_limit_k_max 7
_reflns_limit_k_min 0
_reflns_limit_l_max 30
_reflns_limit_l_min -3
_reflns_number_gt 916
_reflns_number_total 1081
_reflns_threshold_expression I>=2u(I)
_cod_data_source_file d5sc07784b2.cif
_cod_data_source_block 2f-353K
_cod_database_code 1576753
_chemical_oxdiff_formula 'C H F'
_reflns_odcompleteness_completeness 98.10
_reflns_odcompleteness_iscentric 1
_reflns_odcompleteness_theta 66.97
_olex2_refinement_description
;
1. Fixed Uiso
 At 1.2 times of:
  All C(H) groups
2.a Aromatic/amide H refined with riding coordinates:
 C004(H004), C006(H006), C007(H007), C009(H009)
;
_olex2_submission_special_instructions 'No special instructions were received'
_oxdiff_exptl_absorpt_empirical_details
;
Empirical correction (ABSPACK) includes:
- Absorption correction using spherical harmonics
- Frame scaling
;
_oxdiff_exptl_absorpt_empirical_full_max 2.844
_oxdiff_exptl_absorpt_empirical_full_min 0.553

loop_
_space_group_symop_id
_space_group_symop_operation_xyz
1 x,y,z
2 -x+1/2,y+1/2,-z+1/2
3 -x,-y,-z
4 x-1/2,-y-1/2,z-1/2

loop_
_atom_site_label
_atom_site_type_symbol
_atom_site_fract_x
_atom_site_fract_y
_atom_site_fract_z
_atom_site_U_iso_or_equiv
_atom_site_adp_type
_atom_site_occupancy
_atom_site_refinement_flags_posn
F001 F 0.3619(3) 0.2044(2) 0.29319(5) 0.1175(5) Uani 1.000000 .
C002 C 0.7248(3) 0.6427(2) 0.40696(5) 0.0587(4) Uani 1.000000 .
C003 C 0.8477(3) 0.7953(2) 0.44701(6) 0.0644(4) Uani 1.000000 .
C004 C 0.5810(4) 0.4366(2) 0.42095(6) 0.0664(4) Uani 1.000000 .
H004 H 0.5682(4) 0.3975(2) 0.45661(6) 0.0796(5) Uiso 1.000000 R
C005 C 0.9450(3) 0.9253(2) 0.48081(5) 0.0646(4) Uani 1.000000 .
C006 C 0.7478(4) 0.6966(3) 0.35345(6) 0.0715(4) Uani 1.000000 .
H006 H 0.8465(4) 0.8331(3) 0.34349(6) 0.0858(5) Uiso 1.000000 R
C007 C 0.4573(4) 0.2897(3) 0.38280(6) 0.0734(5) Uani 1.000000 .
H007 H 0.3584(4) 0.1526(3) 0.39223(6) 0.0881(5) Uiso 1.000000 R
C008 C 0.4830(4) 0.3497(3) 0.33099(6) 0.0758(5) Uani 1.000000 .
C009 C 0.6257(4) 0.5498(3) 0.31512(6) 0.0814(5) Uani 1.000000 .
H009 H 0.6397(4) 0.5855(3) 0.27927(6) 0.0977(6) Uiso 1.000000 R

loop_
_atom_site_aniso_label
_atom_site_aniso_U_11
_atom_site_aniso_U_22
_atom_site_aniso_U_33
_atom_site_aniso_U_12
_atom_site_aniso_U_13
_atom_site_aniso_U_23
F001 0.1330(9) 0.1191(10) 0.0991(8) -0.0029(7) -0.0259(7) -0.0517(7)
C002 0.0574(7) 0.0590(8) 0.0595(7) 0.0061(6) -0.0026(5) -0.0061(6)
C003 0.0654(8) 0.0631(8) 0.0646(8) 0.0027(6) -0.0028(6) -0.0048(6)
C004 0.0762(9) 0.0637(8) 0.0592(8) 0.0028(7) 0.0025(6) -0.0036(6)
C005 0.0680(8) 0.0629(9) 0.0628(8) -0.0006(6) -0.0030(6) -0.0037(6)
C006 0.0800(9) 0.0698(9) 0.0648(8) 0.0015(7) 0.0003(7) 0.0019(7)
C007 0.0765(9) 0.0616(9) 0.0822(10) -0.0019(7) 0.0028(7) -0.0125(7)
C008 0.0753(9) 0.0799(11) 0.0714(9) 0.0081(8) -0.0120(7) -0.0251(8)
C009 0.0943(11) 0.0952(12) 0.0545(8) 0.0101(9) -0.0046(7) -0.0040(7)

loop_
_atom_type_symbol
_atom_type_scat_dispersion_real
_atom_type_scat_dispersion_imag
_atom_type_scat_Cromer_Mann_a1
_atom_type_scat_Cromer_Mann_a2
_atom_type_scat_Cromer_Mann_a3
_atom_type_scat_Cromer_Mann_a4
_atom_type_scat_Cromer_Mann_b1
_atom_type_scat_Cromer_Mann_b2
_atom_type_scat_Cromer_Mann_b3
_atom_type_scat_Cromer_Mann_b4
_atom_type_scat_Cromer_Mann_c
_atom_type_scat_source
_atom_type_scat_dispersion_source
C 0.01788 0.00908 2.31000 1.02000 1.58860 0.86500 20.84390 10.20750 0.56870 51.65120 0.21560 'International Tables Volume C Table 6.1.1.4 (pp. 500-502)' 'Brennan, Cowan, Rev. Sci. Instrum., 1992, 63, 850'
F 0.07327 0.05351 3.53920 2.64120 1.51700 1.02430 10.28250 4.29440 0.26150 26.14760 0.27760 'International Tables Volume C Table 6.1.1.4 (pp. 500-502)' 'Brennan, Cowan, Rev. Sci. Instrum., 1992, 63, 850'
H 0.00000 0.00000 0.49300 0.32291 0.14019 0.04081 10.51090 26.12570 3.14236 57.79970 0.00304 'International Tables Volume C Table 6.1.1.4 (pp. 500-502)' 'Brennan, Cowan, Rev. Sci. Instrum., 1992, 63, 850'

loop_
_geom_angle_atom_site_label_1
_geom_angle_atom_site_label_2
_geom_angle_atom_site_label_3
_geom_angle
_geom_angle_site_symmetry_1
_geom_angle_site_symmetry_3
_geom_angle_publ_flag
C004 C002 C003 120.33(12) . . ?
C006 C002 C003 120.87(13) . . ?
C006 C002 C004 118.80(13) . . ?
C005 C003 C002 178.75(14) . . ?
H004 C004 C002 119.56(8) . . ?
C007 C004 C002 120.88(13) . . ?
C007 C004 H004 119.56(9) . . ?
C005 C005 C003 179.63(19) 3_776 . ?
H006 C006 C002 119.74(9) . . ?
C009 C006 C002 120.53(15) . . ?
C009 C006 H006 119.74(9) . . ?
H007 C007 C004 120.81(9) . . ?
C008 C007 C004 118.37(15) . . ?
C008 C007 H007 120.81(10) . . ?
C007 C008 F001 118.46(16) . . ?
C009 C008 F001 118.54(15) . . ?
C009 C008 C007 123.00(14) . . ?
C008 C009 C006 118.40(14) . . ?
H009 C009 C006 120.80(9) . . ?
H009 C009 C008 120.80(9) . . ?

loop_
_geom_bond_atom_site_label_1
_geom_bond_atom_site_label_2
_geom_bond_distance
_geom_bond_site_symmetry_2
_geom_bond_publ_flag
F001 C008 1.3589(16) . ?
C002 C003 1.4275(17) . ?
C002 C004 1.389(2) . ?
C002 C006 1.3900(19) . ?
C003 C005 1.2013(18) . ?
C004 H004 0.9300 . ?
C004 C007 1.3739(19) . ?
C005 C005 1.371(3) 3_776 ?
C006 H006 0.9300 . ?
C006 C009 1.375(2) . ?
C007 H007 0.9300 . ?
C007 C008 1.358(2) . ?
C008 C009 1.369(3) . ?
C009 H009 0.9300 . ?

loop_
_geom_torsion_atom_site_label_1
_geom_torsion_atom_site_label_2
_geom_torsion_atom_site_label_3
_geom_torsion_atom_site_label_4
_geom_torsion
_geom_torsion_site_symmetry_1
_geom_torsion_site_symmetry_2
_geom_torsion_site_symmetry_3
_geom_torsion_site_symmetry_4
_geom_torsion_publ_flag
F001 C008 C007 C004 179.77(14) . . . . ?
F001 C008 C009 C006 179.95(14) . . . . ?
C002 C004 C007 C008 0.83(16) . . . . ?
C002 C006 C009 C008 -0.26(17) . . . . ?
C003 C002 C004 C007 179.05(13) . . . . ?
C003 C002 C006 C009 -179.35(14) . . . . ?
C004 C002 C006 C009 0.94(15) . . . . ?
C004 C007 C008 C009 -0.13(17) . . . . ?
C006 C002 C004 C007 -1.23(15) . . . . ?
C006 C009 C008 C007 -0.15(18) . . . . ?
